data_1538157
loop_
_publ_author_name
'Helms, A.'
'Klemm, W.'

_publ_section_title
;
 Die Kristallstrukturen von Rubidium- und Caesiumoxyd
;
_journal_name_full 'Zeitschrift fuer Anorganische und Allgemeine Chemie'
_journal_page_first 33
_journal_page_last 40
_journal_volume 242
_journal_year 1939
_chemical_formula_sum 'O2 Rb'
_chemical_name_systematic 'Rb O2'
_space_group_IT_number 139
_symmetry_space_group_name_Hall '-I 4 2'
_symmetry_space_group_name_H-M 'I 4/m m m'
_cell_angle_alpha 90
_cell_angle_beta 90
_cell_angle_gamma 90
_cell_formula_units_Z 2
_cell_length_a 4.252
_cell_length_b 4.252
_cell_length_c 7.044
_cell_volume 127.352
_citation_journal_id_ASTM ZAACAB
_cod_data_source_file Helms_ZAACAB_1939_1171.cif
_cod_data_source_block O2Rb1
_cod_original_formula_sum 'O2 Rb1'
_cod_database_code 1538157

loop_
_symmetry_equiv_pos_as_xyz
x,y,z
-y,x,z
-x,-y,z
y,-x,z
x,-y,-z
y,x,-z
-x,y,-z
-y,-x,-z
-x,-y,-z
y,-x,-z
x,y,-z
-y,x,-z
-x,y,z
-y,-x,z
x,-y,z
y,x,z
x+1/2,y+1/2,z+1/2
-y+1/2,x+1/2,z+1/2
-x+1/2,-y+1/2,z+1/2
y+1/2,-x+1/2,z+1/2
x+1/2,-y+1/2,-z+1/2
y+1/2,x+1/2,-z+1/2
-x+1/2,y+1/2,-z+1/2
-y+1/2,-x+1/2,-z+1/2
-x+1/2,-y+1/2,-z+1/2
y+1/2,-x+1/2,-z+1/2
x+1/2,y+1/2,-z+1/2
-y+1/2,x+1/2,-z+1/2
-x+1/2,y+1/2,z+1/2
-y+1/2,-x+1/2,z+1/2
x+1/2,-y+1/2,z+1/2
y+1/2,x+1/2,z+1/2

loop_
_atom_site_label
_atom_site_type_symbol
_atom_site_fract_x
_atom_site_fract_y
_atom_site_fract_z
_atom_site_occupancy
_atom_site_U_iso_or_equiv
Rb1 Rb 0 0 0 1 0.0
O1 O 0 0 0.405 1 0.0
